data_2109044
loop_
_publ_author_name
'Ragusa, Arianna C.'
'Peloquin, Andrew J.'
'Shahani, Marjan M.'
'Dowling, Keri N.'
'Golen, James A.'
'McMillen, Colin D.'
'Rabinovich, Daniel'
'Pennington, William T.'

_publ_section_title
;
 Heterocyclic 1,3-diazepine-based thiones and selones as versatile
 halogen-bond acceptors
;
_journal_coeditor_code RM5061
_journal_issue 5
_journal_name_full 'Acta Crystallographica Section B'
_journal_page_first
;
;
_journal_paper_doi 10.1107/S2052520622008150
_journal_volume 78
_journal_year 2022
_chemical_formula_moiety 'C23 H30 N2 S'
_chemical_formula_sum 'C23 H30 N2 S'
_chemical_formula_weight 366.55
_space_group_crystal_system monoclinic
_space_group_IT_number 14
_space_group_name_Hall '-P 2ybc'
_space_group_name_H-M_alt 'P 1 21/c 1'
_atom_sites_solution_hydrogens geom
_atom_sites_solution_primary dual
_atom_sites_solution_secondary difmap
_audit_creation_date 2021-11-01
_audit_creation_method
;
Olex2 1.5
(compiled 2021.10.07 svn.r9718050b for OlexSys, GUI svn.r6410)
;
_cell_angle_alpha 90
_cell_angle_beta 104.983(3)
_cell_angle_gamma 90
_cell_formula_units_Z 4
_cell_length_a 16.4064(14)
_cell_length_b 8.7386(9)
_cell_length_c 14.8229(14)
_cell_measurement_reflns_used 9938
_cell_measurement_temperature 99.99
_cell_measurement_theta_max 27.86
_cell_measurement_theta_min 2.57
_cell_volume 2052.9(3)
_computing_cell_refinement 'SAINT V8.38A (Bruker AXS Inc., 2017)'
_computing_data_collection 'APEX3 v2017.3-0 (Bruker AXS Inc., 2017)'
_computing_data_reduction 'SAINT V8.38A (Bruker AXS Inc., 2017)'
_computing_molecular_graphics 'Mercury (Macrae <i>et al.</i>, 2008)'
_computing_publication_material 'Olex2 1.5 (Dolomanov <i>et al.</i>, 2009)'
_computing_structure_refinement 'SHELXL 2018/3 (Sheldrick, 2015<i>b</i>)'
_computing_structure_solution 'SHELXT 2018/2 (Sheldrick, 2015<i>a</i>)'
_diffrn_ambient_temperature 99.99
_diffrn_measured_fraction_theta_full 0.997
_diffrn_measured_fraction_theta_max 0.997
_diffrn_measurement_device_type 'Bruker D8 Venture Photon 2'
_diffrn_measurement_method '\f and \w scans'
_diffrn_radiation_type MoK\a
_diffrn_radiation_wavelength 0.71073
_diffrn_reflns_av_R_equivalents 0.0438
_diffrn_reflns_av_unetI/netI 0.0231
_diffrn_reflns_Laue_measured_fraction_full 0.997
_diffrn_reflns_Laue_measured_fraction_max 0.997
_diffrn_reflns_limit_h_max 19
_diffrn_reflns_limit_h_min -20
_diffrn_reflns_limit_k_max 10
_diffrn_reflns_limit_k_min -10
_diffrn_reflns_limit_l_max 18
_diffrn_reflns_limit_l_min -18
_diffrn_reflns_number 33473
_diffrn_reflns_point_group_measured_fraction_full 0.997
_diffrn_reflns_point_group_measured_fraction_max 0.997
_diffrn_reflns_theta_full 25.242
_diffrn_reflns_theta_max 26.500
_diffrn_reflns_theta_min 2.570
_diffrn_source 'Incoatec I\mS'
_diffrn_source_current 1.0
_diffrn_source_power 0.05
_diffrn_source_voltage 50.0
_diffrn_standards_number 0
_exptl_absorpt_coefficient_mu 0.166
_exptl_absorpt_correction_T_max 0.7456
_exptl_absorpt_correction_T_min 0.7055
_exptl_absorpt_correction_type multi-scan
_exptl_absorpt_process_details 'SADABS v2016/2 (Bruker AXS Inc., 2017)'
_exptl_crystal_colour colourless
_exptl_crystal_colour_primary colourless
_exptl_crystal_density_diffrn 1.186
_exptl_crystal_density_meas ?
_exptl_crystal_density_method 'not measured'
_exptl_crystal_description block
_exptl_crystal_F_000 792
_exptl_crystal_size_max 0.299
_exptl_crystal_size_mid 0.194
_exptl_crystal_size_min 0.172
_exptl_transmission_factor_max 'not measured'
_exptl_transmission_factor_min 'not measured'
_refine_diff_density_max 0.366
_refine_diff_density_min -0.274
_refine_diff_density_rms 0.046
_refine_ls_extinction_method none
_refine_ls_goodness_of_fit_ref 1.032
_refine_ls_hydrogen_treatment constr
_refine_ls_matrix_type full
_refine_ls_number_parameters 241
_refine_ls_number_reflns 4240
_refine_ls_number_restraints 0
_refine_ls_restrained_S_all 1.032
_refine_ls_R_factor_all 0.0435
_refine_ls_R_factor_gt 0.0368
_refine_ls_shift/su_max 0.001
_refine_ls_shift/su_mean 0.000
_refine_ls_structure_factor_coef Fsqd
_refine_ls_weighting_details 'w=1/[\s^2^(Fo^2^)+(0.0371P)^2^+1.5577P] where P=(Fo^2^+2Fc^2^)/3'
_refine_ls_weighting_scheme calc
_refine_ls_wR_factor_gt 0.0899
_refine_ls_wR_factor_ref 0.0972
_reflns_Friedel_coverage 0.000
_reflns_number_gt 3717
_reflns_number_total 4240
_reflns_threshold_expression 'I > 2\s(I)'
_cod_data_source_file rm5061sup1.cif
_cod_data_source_block SDiazMesS
_cod_depositor_comments
;
The following automatic conversions were performed:

data item '_exptl_crystal_density_meas' value 'not measured' was
changed to '?' -- the value is perceived as not measured.

Automatic conversion script
Id: cif_fix_values 7556 2019-12-06 15:28:31Z antanas 
;
_cod_database_code 2109044
_shelx_shelxl_version_number 2016/6
_shelx_space_group_comment
;
The symmetry employed for this shelxl refinement is uniquely defined
by the following loop, which should always be used as a source of
symmetry information in preference to the above space-group names.
They are only intended as comments.
;
_shelx_estimated_absorpt_t_max 0.972
_shelx_estimated_absorpt_t_min 0.952
_olex2_refinement_description
;
1. Fixed Uiso
 At 1.2 times of:
  All C(H) groups, All C(H,H) groups
 At 1.5 times of:
  All C(H,H,H) groups
2.a Secondary CH2 refined with riding coordinates:
 C2(H2A,H2B), C3(H3A,H3B), C4(H4A,H4B), C5(H5A,H5B)
2.b Aromatic/amide H refined with riding coordinates:
 C8(H8), C10(H10), C17(H17), C19(H19)
2.c Idealised Me refined as rotating group:
 C12(H12A,H12B,H12C), C13(H13A,H13B,H13C), C14(H14A,H14B,H14C), C21(H21A,H21B,
 H21C), C22(H22A,H22B,H22C), C23(H23A,H23B,H23C)
;
_olex2_submission_special_instructions 'No special instructions were received'

loop_
_space_group_symop_operation_xyz
'x, y, z'
'-x, y+1/2, -z+1/2'
'-x, -y, -z'
'x, -y-1/2, z-1/2'

loop_
_atom_site_label
_atom_site_type_symbol
_atom_site_fract_x
_atom_site_fract_y
_atom_site_fract_z
_atom_site_U_iso_or_equiv
_atom_site_adp_type
_atom_site_occupancy
_atom_site_site_symmetry_order
_atom_site_calc_flag
_atom_site_refinement_flags_posn
_atom_site_refinement_flags_adp
_atom_site_refinement_flags_occupancy
_atom_site_disorder_assembly
_atom_site_disorder_group
S1 S 0.69533(2) 0.74837(4) 0.29532(2) 0.01726(10) Uani 1 1 d . . . . .
N1 N 0.80101(7) 0.72854(13) 0.46402(8) 0.0151(2) Uani 1 1 d . . . . .
C1 C 0.71991(8) 0.75052(14) 0.41320(9) 0.0139(3) Uani 1 1 d . . . . .
C2 C 0.82151(9) 0.67659(17) 0.56223(9) 0.0190(3) Uani 1 1 d . . . . .
H2A H 0.875834 0.620679 0.576717 0.023 Uiso 1 1 calc R U . . .
H2B H 0.777332 0.604724 0.570419 0.023 Uiso 1 1 calc R U . . .
N2 N 0.65924(7) 0.77220(13) 0.45957(8) 0.0149(2) Uani 1 1 d . . . . .
C3 C 0.82787(9) 0.80908(19) 0.63033(10) 0.0226(3) Uani 1 1 d . . . . .
H3A H 0.879540 0.869083 0.632559 0.027 Uiso 1 1 calc R U . . .
H3B H 0.831765 0.768877 0.693744 0.027 Uiso 1 1 calc R U . . .
C4 C 0.75048(9) 0.91216(17) 0.59967(10) 0.0210(3) Uani 1 1 d . . . . .
H4A H 0.743420 0.971097 0.654188 0.025 Uiso 1 1 calc R U . . .
H4B H 0.759687 0.986048 0.552646 0.025 Uiso 1 1 calc R U . . .
C5 C 0.67010(9) 0.82163(17) 0.55817(9) 0.0184(3) Uani 1 1 d . . . . .
H5A H 0.669915 0.729642 0.597099 0.022 Uiso 1 1 calc R U . . .
H5B H 0.621009 0.885205 0.561472 0.022 Uiso 1 1 calc R U . . .
C7 C 0.89749(8) 0.57991(16) 0.39698(9) 0.0170(3) Uani 1 1 d . . . . .
C6 C 0.86912(8) 0.72241(16) 0.41884(9) 0.0157(3) Uani 1 1 d . . . . .
C9 C 1.00943(9) 0.70720(19) 0.34508(10) 0.0213(3) Uani 1 1 d . . . . .
C8 C 0.96802(9) 0.57501(17) 0.36037(9) 0.0196(3) Uani 1 1 d . . . . .
H8 H 0.988079 0.478646 0.345599 0.024 Uiso 1 1 calc R U . . .
C10 C 0.97800(9) 0.84722(17) 0.36537(10) 0.0201(3) Uani 1 1 d . . . . .
H10 H 1.004896 0.938571 0.353551 0.024 Uiso 1 1 calc R U . . .
C11 C 0.90822(9) 0.85794(16) 0.40253(9) 0.0175(3) Uani 1 1 d . . . . .
C12 C 0.85341(9) 0.43400(17) 0.41083(11) 0.0228(3) Uani 1 1 d . . . . .
H12A H 0.876495 0.396782 0.474710 0.034 Uiso 1 1 calc R U . . .
H12B H 0.862168 0.356645 0.366391 0.034 Uiso 1 1 calc R U . . .
H12C H 0.792865 0.453602 0.400395 0.034 Uiso 1 1 calc R U . . .
C13 C 1.08734(10) 0.6999(2) 0.30884(13) 0.0324(4) Uani 1 1 d . . . . .
H13A H 1.137314 0.721830 0.359870 0.049 Uiso 1 1 calc R U . . .
H13B H 1.082865 0.775777 0.259110 0.049 Uiso 1 1 calc R U . . .
H13C H 1.092381 0.597390 0.284035 0.049 Uiso 1 1 calc R U . . .
C14 C 0.87597(10) 1.01221(17) 0.42238(10) 0.0233(3) Uani 1 1 d . . . . .
H14A H 0.914717 1.091985 0.412426 0.035 Uiso 1 1 calc R U . . .
H14B H 0.872274 1.015614 0.487285 0.035 Uiso 1 1 calc R U . . .
H14C H 0.819916 1.029486 0.380350 0.035 Uiso 1 1 calc R U . . .
C15 C 0.57190(8) 0.75149(16) 0.40930(9) 0.0151(3) Uani 1 1 d . . . . .
C16 C 0.52152(9) 0.87994(16) 0.37804(9) 0.0166(3) Uani 1 1 d . . . . .
C17 C 0.43675(9) 0.85616(17) 0.33349(10) 0.0199(3) Uani 1 1 d . . . . .
H17 H 0.401693 0.941873 0.311240 0.024 Uiso 1 1 calc R U . . .
C18 C 0.40206(9) 0.70968(18) 0.32076(10) 0.0223(3) Uani 1 1 d . . . . .
C19 C 0.45411(9) 0.58466(17) 0.35178(10) 0.0210(3) Uani 1 1 d . . . . .
H19 H 0.430990 0.484470 0.342404 0.025 Uiso 1 1 calc R U . . .
C20 C 0.53954(9) 0.60283(16) 0.39638(9) 0.0176(3) Uani 1 1 d . . . . .
C21 C 0.55692(9) 1.03973(16) 0.39057(10) 0.0217(3) Uani 1 1 d . . . . .
H21A H 0.520413 1.108131 0.345174 0.033 Uiso 1 1 calc R U . . .
H21B H 0.613724 1.039769 0.380716 0.033 Uiso 1 1 calc R U . . .
H21C H 0.559652 1.075316 0.453981 0.033 Uiso 1 1 calc R U . . .
C22 C 0.30947(10) 0.6871(2) 0.27393(14) 0.0358(4) Uani 1 1 d . . . . .
H22A H 0.298031 0.577958 0.261797 0.054 Uiso 1 1 calc R U . . .
H22B H 0.294632 0.743469 0.214758 0.054 Uiso 1 1 calc R U . . .
H22C H 0.275699 0.725370 0.314851 0.054 Uiso 1 1 calc R U . . .
C23 C 0.59506(10) 0.46490(17) 0.42671(11) 0.0235(3) Uani 1 1 d . . . . .
H23A H 0.559768 0.373804 0.424544 0.035 Uiso 1 1 calc R U . . .
H23B H 0.629714 0.480296 0.490622 0.035 Uiso 1 1 calc R U . . .
H23C H 0.631789 0.450947 0.384670 0.035 Uiso 1 1 calc R U . . .

loop_
_atom_site_aniso_label
_atom_site_aniso_U_11
_atom_site_aniso_U_22
_atom_site_aniso_U_33
_atom_site_aniso_U_23
_atom_site_aniso_U_13
_atom_site_aniso_U_12
S1 0.01580(18) 0.0250(2) 0.01103(17) -0.00034(13) 0.00354(13) 0.00180(13)
N1 0.0139(5) 0.0195(6) 0.0125(5) 0.0016(4) 0.0040(4) 0.0013(4)
C1 0.0159(6) 0.0117(6) 0.0144(6) -0.0001(5) 0.0042(5) -0.0006(5)
C2 0.0166(6) 0.0254(7) 0.0145(6) 0.0054(6) 0.0031(5) 0.0021(6)
N2 0.0134(5) 0.0200(6) 0.0113(5) -0.0024(4) 0.0029(4) -0.0009(4)
C3 0.0186(7) 0.0353(8) 0.0132(6) -0.0007(6) 0.0028(5) -0.0041(6)
C4 0.0226(7) 0.0249(7) 0.0159(7) -0.0050(6) 0.0056(5) -0.0040(6)
C5 0.0189(7) 0.0257(7) 0.0117(6) -0.0028(5) 0.0058(5) -0.0007(6)
C7 0.0147(6) 0.0204(7) 0.0147(6) 0.0010(5) 0.0015(5) 0.0007(5)
C6 0.0127(6) 0.0214(7) 0.0125(6) 0.0008(5) 0.0025(5) 0.0003(5)
C9 0.0140(6) 0.0335(8) 0.0162(7) 0.0034(6) 0.0032(5) 0.0012(6)
C8 0.0165(7) 0.0245(7) 0.0174(7) 0.0002(6) 0.0033(5) 0.0047(6)
C10 0.0168(7) 0.0252(7) 0.0174(7) 0.0035(6) 0.0027(5) -0.0043(6)
C11 0.0165(6) 0.0207(7) 0.0137(6) 0.0006(5) 0.0010(5) -0.0007(5)
C12 0.0238(7) 0.0192(7) 0.0267(8) -0.0008(6) 0.0088(6) -0.0003(6)
C13 0.0237(8) 0.0416(10) 0.0369(9) 0.0054(8) 0.0168(7) 0.0030(7)
C14 0.0270(8) 0.0193(7) 0.0236(7) -0.0003(6) 0.0066(6) -0.0023(6)
C15 0.0138(6) 0.0204(7) 0.0120(6) -0.0011(5) 0.0049(5) -0.0006(5)
C16 0.0182(7) 0.0192(7) 0.0141(6) -0.0013(5) 0.0071(5) 0.0007(5)
C17 0.0182(7) 0.0241(7) 0.0172(7) -0.0034(6) 0.0044(5) 0.0058(6)
C18 0.0164(7) 0.0307(8) 0.0202(7) -0.0075(6) 0.0056(6) -0.0009(6)
C19 0.0192(7) 0.0221(7) 0.0233(7) -0.0059(6) 0.0085(6) -0.0053(6)
C20 0.0183(7) 0.0195(7) 0.0162(6) -0.0012(5) 0.0068(5) -0.0004(5)
C21 0.0237(7) 0.0183(7) 0.0237(7) -0.0007(6) 0.0069(6) 0.0001(6)
C22 0.0169(8) 0.0397(10) 0.0479(11) -0.0153(8) 0.0030(7) 0.0001(7)
C23 0.0259(7) 0.0180(7) 0.0264(8) 0.0009(6) 0.0066(6) 0.0000(6)

loop_
_atom_type_symbol
_atom_type_description
_atom_type_scat_dispersion_real
_atom_type_scat_dispersion_imag
_atom_type_scat_source
C C 0.0033 0.0016 'International Tables Vol C Tables 4.2.6.8 and 6.1.1.4'
H H 0.0000 0.0000 'International Tables Vol C Tables 4.2.6.8 and 6.1.1.4'
N N 0.0061 0.0033 'International Tables Vol C Tables 4.2.6.8 and 6.1.1.4'
S S 0.1246 0.1234 'International Tables Vol C Tables 4.2.6.8 and 6.1.1.4'

loop_
_geom_angle_atom_site_label_1
_geom_angle_atom_site_label_2
_geom_angle_atom_site_label_3
_geom_angle
_geom_angle_site_symmetry_1
_geom_angle_site_symmetry_3
_geom_angle_publ_flag
C1 N1 C2 121.92(11) . . ?
C1 N1 C6 120.72(11) . . ?
C6 N1 C2 116.02(11) . . ?
N1 C1 S1 120.55(10) . . ?
N2 C1 S1 120.92(10) . . ?
N2 C1 N1 118.52(12) . . ?
N1 C2 H2A 109.2 . . ?
N1 C2 H2B 109.2 . . ?
N1 C2 C3 112.26(12) . . ?
H2A C2 H2B 107.9 . . ?
C3 C2 H2A 109.2 . . ?
C3 C2 H2B 109.2 . . ?
C1 N2 C5 128.18(11) . . ?
C1 N2 C15 118.63(11) . . ?
C15 N2 C5 113.15(10) . . ?
C2 C3 H3A 109.7 . . ?
C2 C3 H3B 109.7 . . ?
C2 C3 C4 110.02(12) . . ?
H3A C3 H3B 108.2 . . ?
C4 C3 H3A 109.7 . . ?
C4 C3 H3B 109.7 . . ?
C3 C4 H4A 109.1 . . ?
C3 C4 H4B 109.1 . . ?
H4A C4 H4B 107.9 . . ?
C5 C4 C3 112.33(12) . . ?
C5 C4 H4A 109.1 . . ?
C5 C4 H4B 109.1 . . ?
N2 C5 C4 114.70(11) . . ?
N2 C5 H5A 108.6 . . ?
N2 C5 H5B 108.6 . . ?
C4 C5 H5A 108.6 . . ?
C4 C5 H5B 108.6 . . ?
H5A C5 H5B 107.6 . . ?
C6 C7 C8 118.40(13) . . ?
C6 C7 C12 121.52(12) . . ?
C8 C7 C12 120.07(13) . . ?
C7 C6 N1 118.99(12) . . ?
C7 C6 C11 121.35(12) . . ?
C11 C6 N1 119.57(12) . . ?
C8 C9 C10 118.20(13) . . ?
C8 C9 C13 121.19(14) . . ?
C10 C9 C13 120.61(14) . . ?
C7 C8 H8 119.1 . . ?
C9 C8 C7 121.75(13) . . ?
C9 C8 H8 119.1 . . ?
C9 C10 H10 118.9 . . ?
C9 C10 C11 122.15(13) . . ?
C11 C10 H10 118.9 . . ?
C6 C11 C14 121.68(12) . . ?
C10 C11 C6 118.12(13) . . ?
C10 C11 C14 120.19(13) . . ?
C7 C12 H12A 109.5 . . ?
C7 C12 H12B 109.5 . . ?
C7 C12 H12C 109.5 . . ?
H12A C12 H12B 109.5 . . ?
H12A C12 H12C 109.5 . . ?
H12B C12 H12C 109.5 . . ?
C9 C13 H13A 109.5 . . ?
C9 C13 H13B 109.5 . . ?
C9 C13 H13C 109.5 . . ?
H13A C13 H13B 109.5 . . ?
H13A C13 H13C 109.5 . . ?
H13B C13 H13C 109.5 . . ?
C11 C14 H14A 109.5 . . ?
C11 C14 H14B 109.5 . . ?
C11 C14 H14C 109.5 . . ?
H14A C14 H14B 109.5 . . ?
H14A C14 H14C 109.5 . . ?
H14B C14 H14C 109.5 . . ?
C16 C15 N2 119.48(12) . . ?
C20 C15 N2 118.55(12) . . ?
C20 C15 C16 121.94(13) . . ?
C15 C16 C21 121.81(12) . . ?
C17 C16 C15 117.98(13) . . ?
C17 C16 C21 120.21(13) . . ?
C16 C17 H17 119.2 . . ?
C16 C17 C18 121.61(13) . . ?
C18 C17 H17 119.2 . . ?
C17 C18 C22 120.58(14) . . ?
C19 C18 C17 118.87(13) . . ?
C19 C18 C22 120.55(14) . . ?
C18 C19 H19 119.2 . . ?
C18 C19 C20 121.55(14) . . ?
C20 C19 H19 119.2 . . ?
C15 C20 C23 121.55(13) . . ?
C19 C20 C15 118.04(13) . . ?
C19 C20 C23 120.38(13) . . ?
C16 C21 H21A 109.5 . . ?
C16 C21 H21B 109.5 . . ?
C16 C21 H21C 109.5 . . ?
H21A C21 H21B 109.5 . . ?
H21A C21 H21C 109.5 . . ?
H21B C21 H21C 109.5 . . ?
C18 C22 H22A 109.5 . . ?
C18 C22 H22B 109.5 . . ?
C18 C22 H22C 109.5 . . ?
H22A C22 H22B 109.5 . . ?
H22A C22 H22C 109.5 . . ?
H22B C22 H22C 109.5 . . ?
C20 C23 H23A 109.5 . . ?
C20 C23 H23B 109.5 . . ?
C20 C23 H23C 109.5 . . ?
H23A C23 H23B 109.5 . . ?
H23A C23 H23C 109.5 . . ?
H23B C23 H23C 109.5 . . ?

loop_
_geom_bond_atom_site_label_1
_geom_bond_atom_site_label_2
_geom_bond_distance
_geom_bond_site_symmetry_2
_geom_bond_publ_flag
S1 C1 1.6887(14) . ?
N1 C1 1.3625(17) . ?
N1 C2 1.4783(17) . ?
N1 C6 1.4447(17) . ?
C1 N2 1.3611(17) . ?
C2 H2A 0.9900 . ?
C2 H2B 0.9900 . ?
C2 C3 1.522(2) . ?
N2 C5 1.4898(16) . ?
N2 C15 1.4454(17) . ?
C3 H3A 0.9900 . ?
C3 H3B 0.9900 . ?
C3 C4 1.527(2) . ?
C4 H4A 0.9900 . ?
C4 H4B 0.9900 . ?
C4 C5 1.5245(19) . ?
C5 H5A 0.9900 . ?
C5 H5B 0.9900 . ?
C7 C6 1.3965(19) . ?
C7 C8 1.4001(19) . ?
C7 C12 1.506(2) . ?
C6 C11 1.3974(19) . ?
C9 C8 1.388(2) . ?
C9 C10 1.391(2) . ?
C9 C13 1.510(2) . ?
C8 H8 0.9500 . ?
C10 H10 0.9500 . ?
C10 C11 1.3961(19) . ?
C11 C14 1.505(2) . ?
C12 H12A 0.9800 . ?
C12 H12B 0.9800 . ?
C12 H12C 0.9800 . ?
C13 H13A 0.9800 . ?
C13 H13B 0.9800 . ?
C13 H13C 0.9800 . ?
C14 H14A 0.9800 . ?
C14 H14B 0.9800 . ?
C14 H14C 0.9800 . ?
C15 C16 1.3999(19) . ?
C15 C20 1.3977(19) . ?
C16 C17 1.392(2) . ?
C16 C21 1.505(2) . ?
C17 H17 0.9500 . ?
C17 C18 1.394(2) . ?
C18 C19 1.390(2) . ?
C18 C22 1.511(2) . ?
C19 H19 0.9500 . ?
C19 C20 1.396(2) . ?
C20 C23 1.508(2) . ?
C21 H21A 0.9800 . ?
C21 H21B 0.9800 . ?
C21 H21C 0.9800 . ?
C22 H22A 0.9800 . ?
C22 H22B 0.9800 . ?
C22 H22C 0.9800 . ?
C23 H23A 0.9800 . ?
C23 H23B 0.9800 . ?
C23 H23C 0.9800 . ?

loop_
_geom_hbond_atom_site_label_D
_geom_hbond_atom_site_label_H
_geom_hbond_atom_site_label_A
_geom_hbond_distance_DH
_geom_hbond_distance_HA
_geom_hbond_distance_DA
_geom_hbond_angle_DHA
_geom_hbond_site_symmetry_A
C3 H3B S1 0.99 3.01 3.7030(15) 128.3 4_576
C5 H5A S1 0.99 2.87 3.4858(14) 121.4 4_576

loop_
_geom_torsion_atom_site_label_1
_geom_torsion_atom_site_label_2
_geom_torsion_atom_site_label_3
_geom_torsion_atom_site_label_4
_geom_torsion
_geom_torsion_site_symmetry_1
_geom_torsion_site_symmetry_2
_geom_torsion_site_symmetry_3
_geom_torsion_site_symmetry_4
_geom_torsion_publ_flag
S1 C1 N2 C5 -160.74(11) . . . . ?
S1 C1 N2 C15 16.83(17) . . . . ?
N1 C1 N2 C5 20.1(2) . . . . ?
N1 C1 N2 C15 -162.33(12) . . . . ?
N1 C2 C3 C4 49.58(15) . . . . ?
N1 C6 C11 C10 175.13(12) . . . . ?
N1 C6 C11 C14 -6.0(2) . . . . ?
C1 N1 C2 C3 -86.27(15) . . . . ?
C1 N1 C6 C7 -96.59(15) . . . . ?
C1 N1 C6 C11 86.86(16) . . . . ?
C1 N2 C5 C4 24.2(2) . . . . ?
C1 N2 C15 C16 -101.69(15) . . . . ?
C1 N2 C15 C20 80.59(16) . . . . ?
C2 N1 C1 S1 -158.36(10) . . . . ?
C2 N1 C1 N2 20.80(19) . . . . ?
C2 N1 C6 C7 70.48(16) . . . . ?
C2 N1 C6 C11 -106.07(15) . . . . ?
C2 C3 C4 C5 36.75(16) . . . . ?
N2 C15 C16 C17 -177.21(11) . . . . ?
N2 C15 C16 C21 3.45(19) . . . . ?
N2 C15 C20 C19 176.91(12) . . . . ?
N2 C15 C20 C23 -4.93(19) . . . . ?
C3 C4 C5 N2 -79.12(15) . . . . ?
C5 N2 C15 C16 76.22(15) . . . . ?
C5 N2 C15 C20 -101.49(14) . . . . ?
C7 C6 C11 C10 -1.3(2) . . . . ?
C7 C6 C11 C14 177.58(13) . . . . ?
C6 N1 C1 S1 7.93(17) . . . . ?
C6 N1 C1 N2 -172.91(12) . . . . ?
C6 N1 C2 C3 106.84(13) . . . . ?
C6 C7 C8 C9 -0.4(2) . . . . ?
C9 C10 C11 C6 -0.4(2) . . . . ?
C9 C10 C11 C14 -179.36(13) . . . . ?
C8 C7 C6 N1 -174.76(12) . . . . ?
C8 C7 C6 C11 1.7(2) . . . . ?
C8 C9 C10 C11 1.7(2) . . . . ?
C10 C9 C8 C7 -1.3(2) . . . . ?
C12 C7 C6 N1 6.02(19) . . . . ?
C12 C7 C6 C11 -177.50(13) . . . . ?
C12 C7 C8 C9 178.86(13) . . . . ?
C13 C9 C8 C7 177.75(14) . . . . ?
C13 C9 C10 C11 -177.34(14) . . . . ?
C15 N2 C5 C4 -153.50(12) . . . . ?
C15 C16 C17 C18 0.6(2) . . . . ?
C16 C15 C20 C19 -0.7(2) . . . . ?
C16 C15 C20 C23 177.42(13) . . . . ?
C16 C17 C18 C19 -1.3(2) . . . . ?
C16 C17 C18 C22 178.76(14) . . . . ?
C17 C18 C19 C20 1.0(2) . . . . ?
C18 C19 C20 C15 0.0(2) . . . . ?
C18 C19 C20 C23 -178.16(13) . . . . ?
C20 C15 C16 C17 0.4(2) . . . . ?
C20 C15 C16 C21 -178.91(12) . . . . ?
C21 C16 C17 C18 179.97(13) . . . . ?
C22 C18 C19 C20 -179.09(14) . . . . ?

_cod_database_fobs_code 2109044
